data_4101248
loop_
_publ_author_name
'Malliakas, Christos D'
'Kanatzidis, Mercouri G'

_publ_section_title
;
 Inorganic single wall nanotubes of SbPS(4-x)Se(x) (0 &lt; or = x &lt;
 or = 3) with tunable band gap.
;
_journal_issue 20
_journal_name_full 'Journal of the American Chemical Society'
_journal_page_first 6538
_journal_page_last 6539
_journal_paper_doi 10.1021/ja057943m
_journal_volume 128
_journal_year 2006
_chemical_formula_sum 'P S4 Sb'
_chemical_formula_weight 280.96
_chemical_name_systematic
; 
 ? 
;
_space_group_IT_number 2
_symmetry_cell_setting triclinic
_symmetry_space_group_name_Hall '-P 1'
_symmetry_space_group_name_H-M 'P -1'
_atom_sites_solution_primary direct
_atom_sites_solution_secondary difmap
_audit_creation_method SHELXL-97
_cell_angle_alpha 90.09(2)
_cell_angle_beta 90.065(19)
_cell_angle_gamma 91.76(2)
_cell_formula_units_Z 12
_cell_length_a 6.2719(14)
_cell_length_b 13.059(4)
_cell_length_c 22.493(6)
_cell_measurement_reflns_used 6385
_cell_measurement_temperature 293(2)
_cell_measurement_theta_max 20.00
_cell_measurement_theta_min 1.80
_cell_volume 1841.4(8)
_computing_structure_refinement 'SHELXL-97 (Sheldrick, 1997)'
_computing_structure_solution 'SHELXS-97 (Sheldrick, 1990)'
_diffrn_ambient_temperature 293(2)
_diffrn_measured_fraction_theta_full 0.958
_diffrn_measured_fraction_theta_max 0.958
_diffrn_measurement_device_type 'STOE IPDS 2'
_diffrn_measurement_method 'rotation method'
_diffrn_radiation_monochromator graphite
_diffrn_radiation_source 'fine-focus sealed tube'
_diffrn_radiation_type MoK\a
_diffrn_radiation_wavelength 0.71073
_diffrn_reflns_av_R_equivalents 0.0946
_diffrn_reflns_av_sigmaI/netI 0.1373
_diffrn_reflns_limit_h_max 5
_diffrn_reflns_limit_h_min -6
_diffrn_reflns_limit_k_max 12
_diffrn_reflns_limit_k_min -12
_diffrn_reflns_limit_l_max 21
_diffrn_reflns_limit_l_min -21
_diffrn_reflns_number 6385
_diffrn_reflns_theta_full 20.00
_diffrn_reflns_theta_max 20.00
_diffrn_reflns_theta_min 1.80
_exptl_absorpt_coefficient_mu 5.968
_exptl_absorpt_correction_T_max 0.4711
_exptl_absorpt_correction_T_min 0.2893
_exptl_absorpt_correction_type integration
_exptl_crystal_colour Yellow
_exptl_crystal_density_diffrn 3.040
_exptl_crystal_density_method 'not measured'
_exptl_crystal_description Fiber-like
_exptl_crystal_F_000 1560
_exptl_crystal_size_max 0.6
_exptl_crystal_size_mid 0.005
_exptl_crystal_size_min 0.003
_refine_diff_density_max 8.403
_refine_diff_density_min -1.747
_refine_diff_density_rms 0.584
_refine_ls_extinction_method none
_refine_ls_goodness_of_fit_ref 1.222
_refine_ls_hydrogen_treatment undef
_refine_ls_matrix_type full
_refine_ls_number_parameters 326
_refine_ls_number_reflns 3287
_refine_ls_number_restraints 0
_refine_ls_restrained_S_all 1.222
_refine_ls_R_factor_all 0.1512
_refine_ls_R_factor_gt 0.1170
_refine_ls_shift/su_max 0.939
_refine_ls_shift/su_mean 0.078
_refine_ls_structure_factor_coef Fsqd
_refine_ls_weighting_details 'calc w=1/[\s^2^(Fo^2^)+(0.1430P)^2^+4.5456P] where P=(Fo^2^+2Fc^2^)/3'
_refine_ls_weighting_scheme calc
_refine_ls_wR_factor_gt 0.2657
_refine_ls_wR_factor_ref 0.2808
_reflns_number_gt 2126
_reflns_number_total 3287
_reflns_threshold_expression >2sigma(I)
_cod_data_source_file ja057943msi20060130_013409.cif
_cod_data_source_block sbps4s
_cod_depositor_comments
;
The following automatic conversions were performed:
'_symmetry_cell_setting' value 'Triclinic' changed to 'triclinic'
according to '/home/saulius/struct/CIF-dictionaries/cif_core.dic'
dictionary named 'cif_core.dic' version 2.4.1 from 2010-06-29.

Automatic conversion script
Id: cif_fix_enum 1527 2010-12-29 10:47:43Z saulius 
;
_cod_original_sg_symbol_H-M P-1
_cod_database_code 4101248

loop_
_symmetry_equiv_pos_as_xyz
'x, y, z'
'-x, -y, -z'

loop_
_atom_site_label
_atom_site_type_symbol
_atom_site_fract_x
_atom_site_fract_y
_atom_site_fract_z
_atom_site_U_iso_or_equiv
_atom_site_adp_type
_atom_site_occupancy
_atom_site_symmetry_multiplicity
_atom_site_calc_flag
Sb1 Sb 0.6474(3) 0.00723(14) 0.17975(8) 0.0355(6) Uani 1 1 d
Sb2 Sb 0.8513(3) 0.01614(13) 0.65580(8) 0.0339(6) Uani 1 1 d
Sb3 Sb 0.3665(3) 0.27485(13) 0.58530(8) 0.0335(6) Uani 1 1 d
Sb4 Sb 0.8845(3) 0.50773(13) 0.68003(8) 0.0350(6) Uani 1 1 d
Sb5 Sb 0.3795(3) 0.48366(13) 0.84418(8) 0.0319(5) Uani 1 1 d
Sb6 Sb 0.8642(3) 0.22617(14) 0.91452(8) 0.0337(6) Uani 1 1 d
P1 P 0.3908(13) 0.5225(6) 0.6292(3) 0.042(2) Uani 1 1 d
P2 P 0.8957(11) 0.5668(6) 0.8262(3) 0.036(2) Uani 1 1 d
P3 P 0.8609(11) 0.2042(5) 0.5545(4) 0.035(2) Uani 1 1 d
P4 P 0.1406(11) 0.0221(6) 0.1292(3) 0.032(2) Uani 1 1 d
P5 P 0.3832(11) 0.2948(5) -0.0531(3) 0.029(2) Uani 1 1 d
P6 P 0.3584(11) 0.9338(5) 0.6748(3) 0.031(2) Uani 1 1 d
S1 S -0.3739(10) -0.1456(5) -0.3493(3) 0.033(2) Uani 1 1 d
S2 S -0.3222(12) 0.5942(5) -0.3996(3) 0.038(2) Uani 1 1 d
S3 S 0.8690(12) 0.0953(5) 0.1006(3) 0.040(2) Uani 1 1 d
S4 S -0.7581(11) 0.4494(4) -0.4410(3) 0.0234(18) Uani 1 1 d
S5 S -0.8543(12) 0.2014(5) -0.4965(3) 0.038(2) Uani 1 1 d
S6 S 0.1745(13) 0.6423(5) -0.1499(3) 0.043(2) Uani 1 1 d
S7 S -0.3191(13) 0.3000(5) -0.4895(3) 0.038(2) Uani 1 1 d
S8 S -0.2789(10) 0.0630(4) -0.4447(3) 0.0234(18) Uani 1 1 d
S9 S 0.6510(11) 0.2961(6) -0.0019(3) 0.037(2) Uani 1 1 d
S10 S 0.2434(10) 0.4375(4) -0.0552(2) 0.0174(17) Uani 1 1 d
S11 S 1.0625(13) -0.0836(6) 0.1909(3) 0.045(2) Uani 1 1 d
S12 S 1.1733(10) 0.1997(6) -0.0111(3) 0.040(2) Uani 1 1 d
S13 S -0.2454(11) 0.6357(5) -0.2469(4) 0.038(2) Uani 1 1 d
S14 S 0.7198(11) 0.0517(4) -0.0591(3) 0.0233(19) Uani 1 1 d
S15 S -0.5408(12) 0.4141(5) -0.3098(3) 0.041(2) Uani 1 1 d
S16 S 0.4436(13) 0.2569(6) -0.1372(3) 0.046(2) Uani 1 1 d
S17 S 0.6972(10) 0.5824(6) -0.1032(3) 0.033(2) Uani 1 1 d
S18 S -0.0572(13) 0.2430(5) -0.3626(3) 0.042(2) Uani 1 1 d
S19 S 0.7849(11) 0.1350(5) 0.2535(3) 0.031(2) Uani 1 1 d
S20 S -0.8397(11) -0.0821(6) -0.3963(3) 0.041(2) Uani 1 1 d
S21 S 0.2061(11) 0.6359(5) -0.3436(3) 0.041(2) Uani 1 1 d
S22 S -0.0415(13) 0.4225(5) -0.1954(3) 0.044(2) Uani 1 1 d
S23 S 0.3415(11) 0.1333(5) 0.1564(4) 0.046(2) Uani 1 1 d
S24 S -0.5678(12) 0.0803(5) -0.3040(3) 0.035(2) Uani 1 1 d

loop_
_atom_site_aniso_label
_atom_site_aniso_U_11
_atom_site_aniso_U_22
_atom_site_aniso_U_33
_atom_site_aniso_U_23
_atom_site_aniso_U_13
_atom_site_aniso_U_12
Sb1 0.0487(12) 0.0373(10) 0.0206(9) -0.0045(9) 0.0035(9) 0.0026(9)
Sb2 0.0544(12) 0.0288(9) 0.0182(9) -0.0043(8) -0.0003(9) -0.0015(8)
Sb3 0.0566(12) 0.0297(9) 0.0140(9) 0.0022(8) -0.0049(9) -0.0015(9)
Sb4 0.0563(12) 0.0311(10) 0.0174(9) -0.0033(8) -0.0012(9) 0.0007(9)
Sb5 0.0382(11) 0.0376(10) 0.0202(9) 0.0026(9) -0.0013(9) 0.0037(8)
Sb6 0.0443(11) 0.0325(10) 0.0243(10) 0.0039(9) 0.0014(9) 0.0031(8)
P1 0.045(5) 0.052(5) 0.028(4) -0.017(4) 0.000(4) -0.004(4)
P2 0.021(4) 0.062(5) 0.024(4) -0.022(4) 0.008(3) -0.004(3)
P3 0.026(4) 0.021(4) 0.056(5) 0.019(4) -0.006(4) -0.010(3)
P4 0.025(4) 0.057(5) 0.015(4) -0.016(3) 0.005(3) 0.009(3)
P5 0.036(4) 0.021(4) 0.029(4) 0.003(3) -0.001(3) 0.008(3)
P6 0.032(4) 0.046(4) 0.015(4) -0.012(3) 0.003(3) 0.010(3)
S1 0.025(4) 0.053(4) 0.022(3) -0.008(3) -0.003(3) 0.009(3)
S2 0.065(5) 0.010(3) 0.038(4) 0.006(3) 0.008(4) 0.002(3)
S3 0.037(4) 0.042(4) 0.041(4) -0.013(3) 0.002(3) 0.013(3)
S4 0.049(4) 0.004(3) 0.017(3) 0.004(3) -0.011(3) -0.004(3)
S5 0.052(4) 0.043(4) 0.017(4) 0.012(3) -0.007(3) -0.001(3)
S6 0.070(5) 0.039(4) 0.020(4) -0.010(3) -0.007(4) 0.012(4)
S7 0.074(5) 0.019(3) 0.023(4) 0.012(3) 0.001(4) -0.003(3)
S8 0.047(4) 0.013(3) 0.009(3) -0.003(2) -0.003(3) -0.019(3)
S9 0.023(4) 0.069(5) 0.020(4) -0.008(4) -0.010(3) 0.015(3)
S10 0.041(4) 0.010(3) 0.001(3) 0.000(2) 0.003(3) 0.005(3)
S11 0.062(5) 0.040(4) 0.034(4) -0.015(3) 0.003(4) 0.024(4)
S12 0.003(3) 0.060(4) 0.055(5) 0.024(4) -0.007(3) -0.011(3)
S13 0.031(4) 0.032(4) 0.050(4) -0.032(3) 0.007(4) 0.001(3)
S14 0.046(4) 0.008(3) 0.015(3) -0.001(3) 0.007(3) 0.002(3)
S15 0.063(5) 0.036(4) 0.023(4) 0.015(3) -0.013(4) -0.018(3)
S16 0.066(5) 0.045(4) 0.029(4) -0.010(3) -0.006(4) 0.016(4)
S17 0.011(3) 0.071(5) 0.016(3) -0.006(3) 0.003(3) -0.009(3)
S18 0.075(5) 0.022(3) 0.028(4) 0.013(3) 0.000(4) -0.010(3)
S19 0.067(4) 0.016(3) 0.010(3) -0.010(3) 0.014(3) -0.016(3)
S20 0.029(4) 0.070(5) 0.024(4) -0.012(4) -0.003(3) 0.011(4)
S21 0.022(4) 0.050(4) 0.049(4) -0.029(4) 0.011(4) -0.008(3)
S22 0.070(5) 0.026(4) 0.036(4) -0.002(3) -0.007(4) 0.000(4)
S23 0.016(4) 0.039(4) 0.083(6) -0.028(4) -0.007(4) 0.001(3)
S24 0.045(4) 0.042(4) 0.018(4) 0.009(3) -0.002(3) 0.003(3)

loop_
_atom_type_symbol
_atom_type_description
_atom_type_scat_dispersion_real
_atom_type_scat_dispersion_imag
_atom_type_scat_source
P P 0.1023 0.0942 'International Tables Vol C Tables 4.2.6.8 and 6.1.1.4'
S S 0.1246 0.1234 'International Tables Vol C Tables 4.2.6.8 and 6.1.1.4'
Sb Sb -0.5866 1.5461 'International Tables Vol C Tables 4.2.6.8 and 6.1.1.4'

loop_
_geom_angle_atom_site_label_1
_geom_angle_atom_site_label_2
_geom_angle_atom_site_label_3
_geom_angle
_geom_angle_site_symmetry_1
_geom_angle_site_symmetry_3
S19 Sb1 S3 89.4(2) . .
S19 Sb1 S23 87.6(2) . .
S3 Sb1 S23 88.6(2) . .
S19 Sb1 S11 85.4(2) . .
S3 Sb1 S11 76.0(2) . .
S23 Sb1 S11 163.1(2) . .
S8 Sb2 S1 89.3(2) 1_656 1_656
S8 Sb2 S20 88.1(2) 1_656 1_756
S1 Sb2 S20 88.5(2) 1_656 1_756
S8 Sb2 S24 84.6(2) 1_656 1_656
S1 Sb2 S24 76.5(2) 1_656 1_656
S20 Sb2 S24 163.4(2) 1_756 1_656
S5 Sb3 S4 89.4(2) 1_656 1_656
S5 Sb3 S7 88.9(2) 1_656 1_656
S4 Sb3 S7 89.3(2) 1_656 1_656
S5 Sb3 S18 75.4(2) 1_656 1_556
S4 Sb3 S18 85.3(2) 1_656 1_556
S7 Sb3 S18 163.4(2) 1_656 1_556
S13 Sb4 S2 89.1(2) 1_656 1_656
S13 Sb4 S21 88.2(2) 1_656 1_656
S2 Sb4 S21 88.0(2) 1_656 1_656
S13 Sb4 S15 85.1(2) 1_656 1_656
S2 Sb4 S15 76.4(2) 1_656 1_656
S21 Sb4 S15 163.1(2) 1_656 1_656
S6 Sb5 S10 88.4(2) 1_556 1_556
S6 Sb5 S17 88.3(2) 1_556 1_556
S10 Sb5 S17 87.7(2) 1_556 1_556
S6 Sb5 S22 75.7(2) 1_556 1_556
S10 Sb5 S22 84.7(2) 1_556 1_556
S17 Sb5 S22 162.4(2) 1_556 1_556
S9 Sb6 S14 88.3(2) 1_556 1_556
S9 Sb6 S12 88.5(2) 1_556 1_556
S14 Sb6 S12 88.6(2) 1_556 1_556
S9 Sb6 S16 75.7(2) 1_556 1_556
S14 Sb6 S16 85.2(2) 1_556 1_556
S12 Sb6 S16 163.2(2) 1_556 1_556
S21 P1 S15 116.7(5) 1_556 1_656
S21 P1 S4 108.2(5) 1_556 1_656
S15 P1 S4 107.3(4) 1_656 1_656
S21 P1 S2 105.8(4) 1_556 1_656
S15 P1 S2 108.9(5) 1_656 1_656
S4 P1 S2 109.8(4) 1_656 1_656
S22 P2 S17 115.0(5) 1_656 1_556
S22 P2 S6 109.1(5) 1_656 1_656
S17 P2 S6 105.3(4) 1_556 1_656
S22 P2 S13 108.4(4) 1_656 1_656
S17 P2 S13 107.7(4) 1_556 1_656
S6 P2 S13 111.4(4) 1_656 1_656
S7 P3 S18 117.1(4) 1_656 1_656
S7 P3 S8 110.0(4) 1_656 1_656
S18 P3 S8 108.9(4) 1_656 1_656
S7 P3 S5 103.7(4) 1_656 1_756
S18 P3 S5 107.5(4) 1_656 1_756
S8 P3 S5 109.4(4) 1_656 1_756
S23 P4 S11 115.2(5) . 1_455
S23 P4 S14 107.9(4) . 2_655
S11 P4 S14 107.9(4) 1_455 2_655
S23 P4 S3 105.6(4) . 1_455
S11 P4 S3 110.1(4) 1_455 1_455
S14 P4 S3 110.1(4) 2_655 1_455
S16 P5 S12 114.7(4) . 1_455
S16 P5 S9 112.0(5) . .
S12 P5 S9 105.2(4) 1_455 .
S16 P5 S10 106.7(4) . .
S12 P5 S10 106.1(4) 1_455 .
S9 P5 S10 112.1(4) . .
S24 P6 S20 113.9(5) 1_666 1_666
S24 P6 S19 108.6(4) 1_666 2_666
S20 P6 S19 108.5(4) 1_666 2_666
S24 P6 S1 111.8(4) 1_666 1_666
S20 P6 S1 104.2(4) 1_666 1_666
S19 P6 S1 109.8(4) 2_666 1_666
P6 S1 Sb2 90.6(3) 1_444 1_454
P1 S2 Sb4 91.5(3) 1_454 1_454
P4 S3 Sb1 91.1(3) 1_655 .
P1 S4 Sb3 95.2(3) 1_454 1_454
P3 S5 Sb3 93.0(3) 1_354 1_454
P2 S6 Sb5 92.3(3) 1_454 1_554
P3 S7 Sb3 92.4(3) 1_454 1_454
P3 S8 Sb2 95.6(3) 1_454 1_454
P5 S9 Sb6 91.3(3) . 1_554
P5 S10 Sb5 95.0(3) . 1_554
P4 S11 Sb1 82.1(3) 1_655 .
P5 S12 Sb6 95.3(3) 1_655 1_554
P2 S13 Sb4 94.5(3) 1_454 1_454
P4 S14 Sb6 95.5(3) 2_655 1_554
P1 S15 Sb4 82.1(3) 1_454 1_454
P5 S16 Sb6 80.6(3) . 1_554
P2 S17 Sb5 93.3(3) 1_554 1_554
P3 S18 Sb3 83.5(3) 1_454 1_554
P6 S19 Sb1 95.3(3) 2_666 .
P6 S20 Sb2 93.2(3) 1_444 1_354
P1 S21 Sb4 92.3(3) 1_554 1_454
P2 S22 Sb5 82.5(3) 1_454 1_554
P4 S23 Sb1 93.6(3) . .
P6 S24 Sb2 80.7(3) 1_444 1_454

loop_
_geom_bond_atom_site_label_1
_geom_bond_atom_site_label_2
_geom_bond_distance
_geom_bond_site_symmetry_2
Sb1 S19 2.486(6) .
Sb1 S3 2.518(8) .
Sb1 S23 2.619(7) .
Sb1 S11 2.905(8) .
Sb2 S8 2.487(6) 1_656
Sb2 S1 2.507(7) 1_656
Sb2 S20 2.633(8) 1_756
Sb2 S24 2.927(8) 1_656
Sb3 S5 2.476(7) 1_656
Sb3 S4 2.504(6) 1_656
Sb3 S7 2.607(8) 1_656
Sb3 S18 2.924(8) 1_556
Sb4 S13 2.497(7) 1_656
Sb4 S2 2.500(7) 1_656
Sb4 S21 2.637(7) 1_656
Sb4 S15 2.910(8) 1_656
Sb5 S6 2.475(8) 1_556
Sb5 S10 2.488(6) 1_556
Sb5 S17 2.621(7) 1_556
Sb5 S22 2.875(8) 1_556
Sb6 S9 2.497(7) 1_556
Sb6 S14 2.499(6) 1_556
Sb6 S12 2.590(7) 1_556
Sb6 S16 2.921(9) 1_556
P1 S21 2.003(11) 1_556
P1 S15 2.027(10) 1_656
P1 S4 2.054(9) 1_656
P1 S2 2.106(11) 1_656
P2 S22 1.997(10) 1_656
P2 S17 2.034(9) 1_556
P2 S6 2.052(10) 1_656
P2 S13 2.084(10) 1_656
P3 S7 1.977(10) 1_656
P3 S18 1.993(10) 1_656
P3 S8 2.017(8) 1_656
P3 S5 2.125(10) 1_756
P4 S23 1.988(10) .
P4 S11 2.008(10) 1_455
P4 S14 2.057(9) 2_655
P4 S3 2.081(10) 1_455
P5 S16 1.993(10) .
P5 S12 2.018(10) 1_455
P5 S9 2.035(10) .
P5 S10 2.084(9) .
P6 S24 2.011(10) 1_666
P6 S20 2.032(10) 1_666
P6 S19 2.042(9) 2_666
P6 S1 2.072(10) 1_666
S1 P6 2.072(10) 1_444
S1 Sb2 2.507(7) 1_454
S2 P1 2.106(11) 1_454
S2 Sb4 2.500(7) 1_454
S3 P4 2.081(10) 1_655
S4 P1 2.054(9) 1_454
S4 Sb3 2.504(6) 1_454
S5 P3 2.125(10) 1_354
S5 Sb3 2.476(7) 1_454
S6 P2 2.052(10) 1_454
S6 Sb5 2.475(8) 1_554
S7 P3 1.977(10) 1_454
S7 Sb3 2.607(8) 1_454
S8 P3 2.017(8) 1_454
S8 Sb2 2.487(6) 1_454
S9 Sb6 2.497(7) 1_554
S10 Sb5 2.488(6) 1_554
S11 P4 2.008(10) 1_655
S12 P5 2.018(10) 1_655
S12 Sb6 2.590(7) 1_554
S13 P2 2.084(11) 1_454
S13 Sb4 2.497(7) 1_454
S14 P4 2.057(9) 2_655
S14 Sb6 2.499(6) 1_554
S15 P1 2.027(10) 1_454
S15 Sb4 2.910(7) 1_454
S16 Sb6 2.921(8) 1_554
S17 P2 2.034(9) 1_554
S17 Sb5 2.621(7) 1_554
S18 P3 1.993(10) 1_454
S18 Sb3 2.924(8) 1_554
S19 P6 2.042(9) 2_666
S20 P6 2.032(10) 1_444
S20 Sb2 2.633(8) 1_354
S21 P1 2.003(11) 1_554
S21 Sb4 2.637(7) 1_454
S22 P2 1.997(10) 1_454
S22 Sb5 2.875(8) 1_554
S24 P6 2.011(10) 1_444
S24 Sb2 2.927(8) 1_454
